data_4024844
loop_
_publ_author_name
'Debasis Samanta'
'Robert B. Kargbo'
'Gregory R. Cook'

_publ_section_title
;
Asymmetric Synthesis of Aminochromanes via Intramolecular Indium-Mediated
Allylation of Chiral Hydrazones
;
_journal_name_full 'Journal of Organic Chemistry'
_journal_page_first 7183
_journal_page_last 7186
_journal_paper_doi 10.1021/jo901195g
_journal_volume 74
_journal_year 2009
_chemical_formula_moiety 'C23 H21 F3 N2 O4'
_chemical_formula_sum 'C23 H21 F3 N2 O4'
_chemical_formula_weight 446.42
_chemical_name_systematic ?
_space_group_IT_number 19
_symmetry_cell_setting orthorhombic
_symmetry_space_group_name_Hall 'P 2ac 2ab'
_symmetry_space_group_name_H-M 'P 21 21 21'
_atom_sites_solution_hydrogens geom
_atom_sites_solution_primary direct
_atom_sites_solution_secondary difmap
_audit_creation_method shelxl-97
_cell_angle_alpha 90.00
_cell_angle_beta 90.00
_cell_angle_gamma 90.00
_cell_formula_units_Z 4
_cell_length_a 8.3448(17)
_cell_length_b 14.710(3)
_cell_length_c 17.722(4)
_cell_measurement_reflns_used 0
_cell_measurement_temperature 293(2)
_cell_measurement_theta_max 0
_cell_measurement_theta_min 0
_cell_volume 2175.4(8)
_computing_molecular_graphics 'ortep-3 for windows (farrugia, 1997)'
_computing_publication_material 'wingx publication routines (farrugia, 1999)'
_computing_structure_refinement 'shelxl-97 (sheldrick, 1997)'
_computing_structure_solution 'shelxs-97 (sheldrick, 1997)'
_diffrn_ambient_temperature 293(2)
_diffrn_measured_fraction_theta_full 0.960
_diffrn_measured_fraction_theta_max 0.960
_diffrn_radiation_monochromator graphite
_diffrn_radiation_source 'fine-focus sealed tube'
_diffrn_radiation_type mok\a
_diffrn_radiation_wavelength 0.71073
_diffrn_reflns_av_R_equivalents 0.0845
_diffrn_reflns_av_sigmaI/netI 0.0705
_diffrn_reflns_limit_h_max 10
_diffrn_reflns_limit_h_min -10
_diffrn_reflns_limit_k_max 19
_diffrn_reflns_limit_k_min -18
_diffrn_reflns_limit_l_max 23
_diffrn_reflns_limit_l_min -22
_diffrn_reflns_number 44682
_diffrn_reflns_theta_full 27.91
_diffrn_reflns_theta_max 27.91
_diffrn_reflns_theta_min 2.30
_exptl_absorpt_coefficient_mu 0.111
_exptl_absorpt_correction_type none
_exptl_crystal_colour transparent
_exptl_crystal_density_diffrn 1.363
_exptl_crystal_density_method 'not measured'
_exptl_crystal_description prism
_exptl_crystal_F_000 928
_exptl_crystal_size_max 0.2
_exptl_crystal_size_mid 0.2
_exptl_crystal_size_min 0.2
_refine_diff_density_max 0.305
_refine_diff_density_min -0.236
_refine_diff_density_rms 0.041
_refine_ls_abs_structure_details 'flack h d (1983), acta cryst. a39, 876-881'
_refine_ls_abs_structure_Flack -0.1(12)
_refine_ls_extinction_coef 0.0072(6)
_refine_ls_extinction_expression fc^*^=kfc[1+0.001xfc^2^\l^3^/sin(2\q)]^-1/4^
_refine_ls_extinction_method shelxl
_refine_ls_goodness_of_fit_ref 0.992
_refine_ls_hydrogen_treatment mixed
_refine_ls_matrix_type full
_refine_ls_number_parameters 334
_refine_ls_number_reflns 4903
_refine_ls_number_restraints 0
_refine_ls_restrained_S_all 0.992
_refine_ls_R_factor_all 0.1373
_refine_ls_R_factor_gt 0.0464
_refine_ls_shift/su_max 0.000
_refine_ls_shift/su_mean 0.000
_refine_ls_structure_factor_coef Fsqd
_refine_ls_weighting_details 'calc w=1/[\s^2^(fo^2^)+(0.0300p)^2^+1.2240p] where p=(fo^2^+2fc^2^)/3'
_refine_ls_weighting_scheme calc
_refine_ls_wR_factor_gt 0.0913
_refine_ls_wR_factor_ref 0.1206
_reflns_number_gt 2594
_reflns_number_total 4903
_reflns_threshold_expression >2sigma(i)
_cod_data_source_file jo901195g_si_001.cif
_cod_data_source_block sad
_cod_depositor_comments
;
 Changing the capitalization of '_atom_type_symbol' data item
 values and the values of related data items (e. g. _atom_site_type_symbol).
 Updating the _chemical_formula_sum data item value.

 Antanas Vaitkus,
 2017-01-04

The following automatic conversions were performed:
'_refine_ls_structure_factor_coef' value 'fsqd' changed to 'Fsqd'
according to '/home/saulius/struct/CIF-dictionaries/cif_core.dic'
dictionary named 'cif_core.dic' version 2.4.1 from
2010-06-29.

'_atom_site_adp_type' value 'uani' changed to 'Uani'
according to '/home/saulius/struct/CIF-dictionaries/cif_core.dic'
dictionary named 'cif_core.dic' version 2.4.1 from 2010-06-29 (32
times).

'_atom_site_adp_type' value 'uiso' changed to 'Uiso' according to
'/home/saulius/struct/CIF-dictionaries/cif_core.dic' dictionary named
'cif_core.dic' version 2.4.1 from 2010-06-29 (23
times).

'_atom_site_refinement_flags' value 'r' changed to 'R' according
to '/home/saulius/struct/CIF-dictionaries/cif_core.dic' dictionary named
'cif_core.dic' version 2.4.1 from 2010-06-29 (6 times).

Automatic conversion script
Id: cif_fix_enum 1527 2010-12-29 10:47:43Z saulius 
;
_cod_original_sg_symbol_H-M 'p 21 21 21'
_cod_original_formula_sum 'c23 h21 f3 n2 o4'
_cod_database_code 4024844

loop_
_symmetry_equiv_pos_as_xyz
'x, y, z'
'-x+1/2, -y, z+1/2'
'x+1/2, -y+1/2, -z'
'-x, y+1/2, -z+1/2'

loop_
_atom_site_label
_atom_site_type_symbol
_atom_site_fract_x
_atom_site_fract_y
_atom_site_fract_z
_atom_site_U_iso_or_equiv
_atom_site_adp_type
_atom_site_occupancy
_atom_site_symmetry_multiplicity
_atom_site_calc_flag
_atom_site_refinement_flags
_atom_site_disorder_assembly
_atom_site_disorder_group
n1 N -0.1191(3) 0.48913(14) 0.07495(13) 0.0366(6) Uani 1 1 d . . .
n2 N 0.0077(3) 0.43466(15) 0.04886(13) 0.0381(6) Uani 1 1 d . . .
o1 O -0.2514(3) 0.35770(16) 0.09779(13) 0.0647(7) Uani 1 1 d . . .
o2 O 0.0855(3) 0.38539(16) 0.16777(14) 0.0655(7) Uani 1 1 d . . .
o3 O 0.1101(4) 0.29602(15) 0.06614(16) 0.0784(8) Uani 1 1 d . . .
o4 O 0.2389(3) 0.64515(15) 0.06777(13) 0.0562(6) Uani 1 1 d . . .
f1 F -0.5052(3) 0.43017(19) 0.14976(18) 0.1220(11) Uani 1 1 d . . .
f2 F -0.3816(3) 0.5463(3) 0.17744(19) 0.1557(15) Uani 1 1 d . . .
f3 F -0.4727(3) 0.5302(3) 0.07054(19) 0.1439(14) Uani 1 1 d . . .
c1 C 0.0659(6) 0.3866(4) -0.1627(2) 0.1126(19) Uani 1 1 d . . .
h1a H -0.0460 0.3911 -0.1745 0.169 Uiso 1 1 calc . . .
h1b H 0.0961 0.3237 -0.1600 0.169 Uiso 1 1 calc . . .
h1c H 0.1275 0.4163 -0.2013 0.169 Uiso 1 1 calc . . .
c2 C 0.2733(5) 0.4286(3) -0.0669(2) 0.0862(13) Uani 1 1 d . . .
h2a H 0.3347 0.4559 -0.1067 0.129 Uiso 1 1 calc . . .
h2b H 0.3054 0.3663 -0.0608 0.129 Uiso 1 1 calc . . .
h2c H 0.2916 0.4610 -0.0207 0.129 Uiso 1 1 calc . . .
c3 C 0.0983(5) 0.4324(2) -0.08648(18) 0.0599(10) Uani 1 1 d . . .
c4 C -0.0096(5) 0.3904(2) -0.02616(18) 0.0511(8) Uani 1 1 d . . .
c5 C 0.0352(6) 0.2936(2) -0.0075(2) 0.0790(13) Uani 1 1 d . . .
h5a H -0.0595 0.2553 -0.0065 0.095 Uiso 1 1 calc R . .
h5b H 0.1091 0.2697 -0.0448 0.095 Uiso 1 1 calc R . .
c6 C 0.0663(4) 0.3727(2) 0.1020(2) 0.0528(9) Uani 1 1 d . . .
c7 C -0.2491(4) 0.4407(2) 0.09809(16) 0.0446(7) Uani 1 1 d . . .
c8 C -0.4022(4) 0.4876(3) 0.1254(2) 0.0585(9) Uani 1 1 d . . .
c9 C -0.0884(5) 0.6390(3) 0.2785(2) 0.0791(12) Uani 1 1 d . . .
h9a H -0.0823 0.7018 0.2739 0.095 Uiso 1 1 calc R . .
h9b H -0.1203 0.6130 0.3240 0.095 Uiso 1 1 calc R . .
c10 C -0.0521(4) 0.5873(3) 0.2214(2) 0.0579(10) Uani 1 1 d . . .
c11 C 0.0003(4) 0.6228(2) 0.14642(17) 0.0455(8) Uani 1 1 d . . .
c12 C 0.1777(4) 0.6041(3) 0.1351(2) 0.0515(9) Uani 1 1 d . . .
c13 C 0.1390(4) 0.6503(2) 0.00673(18) 0.0471(8) Uani 1 1 d . . .
c14 C -0.0192(4) 0.62475(19) 0.00646(16) 0.0397(7) Uani 1 1 d . . .
c15 C -0.0958(4) 0.58979(18) 0.07782(16) 0.0384(7) Uani 1 1 d . . .
c16 C -0.1079(4) 0.63605(19) -0.06272(16) 0.0430(7) Uani 1 1 d . . .
c17 C -0.2710(4) 0.6111(2) -0.06957(18) 0.0520(8) Uani 1 1 d . . .
h17 H -0.3246 0.5873 -0.0280 0.062 Uiso 1 1 calc R . .
c18 C -0.3513(5) 0.6214(3) -0.1367(2) 0.0654(10) Uani 1 1 d . . .
c19 C -0.2735(6) 0.6564(3) -0.1998(2) 0.0733(12) Uani 1 1 d . . .
h19 H -0.3289 0.6633 -0.2450 0.088 Uiso 1 1 calc R . .
c20 C -0.1160(6) 0.6808(2) -0.1955(2) 0.0691(11) Uani 1 1 d . . .
c21 C -0.0314(5) 0.6708(2) -0.12749(19) 0.0551(9) Uani 1 1 d . . .
c22 C 0.1327(5) 0.6955(2) -0.1225(2) 0.0658(11) Uani 1 1 d . . .
c23 C 0.2149(5) 0.6860(2) -0.0580(2) 0.0574(10) Uani 1 1 d . . .
h3 H 0.071(4) 0.493(2) -0.0918(18) 0.064(10) Uiso 1 1 d . . .
h4 H -0.131(5) 0.397(2) -0.0376(18) 0.075(11) Uiso 1 1 d . . .
h10 H -0.053(4) 0.521(2) 0.2236(19) 0.076(12) Uiso 1 1 d . . .
h11 H -0.014(4) 0.687(2) 0.1463(17) 0.055(9) Uiso 1 1 d . . .
h15 H -0.198(3) 0.6124(19) 0.0823(14) 0.037(8) Uiso 1 1 d . . .
h12a H 0.239(4) 0.630(2) 0.1780(18) 0.066(10) Uiso 1 1 d . . .
h12b H 0.201(4) 0.535(2) 0.1325(19) 0.070(10) Uiso 1 1 d . . .
h18 H -0.460(4) 0.595(2) -0.1392(19) 0.068(11) Uiso 1 1 d . . .
h20 H -0.054(4) 0.709(2) -0.240(2) 0.081(12) Uiso 1 1 d . . .
h22 H 0.180(4) 0.720(2) -0.169(2) 0.074(11) Uiso 1 1 d . . .
h23 H 0.326(5) 0.702(3) -0.050(2) 0.101(15) Uiso 1 1 d . . .

loop_
_atom_site_aniso_label
_atom_site_aniso_U_11
_atom_site_aniso_U_22
_atom_site_aniso_U_33
_atom_site_aniso_U_23
_atom_site_aniso_U_13
_atom_site_aniso_U_12
n1 0.0368(13) 0.0332(12) 0.0399(13) -0.0019(10) 0.0037(12) 0.0014(11)
n2 0.0407(14) 0.0333(13) 0.0402(13) -0.0029(11) 0.0038(12) 0.0074(12)
o1 0.0665(15) 0.0467(14) 0.0811(17) -0.0067(12) 0.0167(14) -0.0158(12)
o2 0.0764(17) 0.0631(15) 0.0571(15) 0.0138(13) 0.0010(13) 0.0123(14)
o3 0.105(2) 0.0406(13) 0.089(2) 0.0076(13) 0.0293(19) 0.0253(14)
o4 0.0476(13) 0.0575(14) 0.0637(15) 0.0019(12) -0.0049(13) -0.0068(12)
f1 0.0639(15) 0.116(2) 0.187(3) 0.030(2) 0.0581(18) -0.0127(15)
f2 0.0698(17) 0.214(3) 0.183(3) -0.134(3) 0.042(2) -0.006(2)
f3 0.0660(16) 0.236(4) 0.129(2) 0.081(3) 0.0260(17) 0.059(2)
c1 0.131(4) 0.157(5) 0.050(2) -0.028(3) 0.001(3) 0.039(4)
c2 0.074(3) 0.098(3) 0.086(3) 0.003(3) 0.029(3) -0.006(3)
c3 0.082(3) 0.054(2) 0.0435(19) -0.0024(16) 0.0094(19) 0.023(2)
c4 0.055(2) 0.0470(19) 0.052(2) -0.0192(16) 0.0061(17) 0.0043(18)
c5 0.110(3) 0.043(2) 0.084(3) -0.015(2) 0.034(3) -0.008(2)
c6 0.053(2) 0.0366(18) 0.069(2) 0.0069(17) 0.0136(18) 0.0128(15)
c7 0.0437(18) 0.0457(19) 0.0444(18) -0.0057(15) 0.0045(15) -0.0063(16)
c8 0.045(2) 0.077(3) 0.053(2) 0.0011(19) 0.0053(19) -0.001(2)
c9 0.092(3) 0.091(3) 0.054(2) -0.014(2) -0.002(2) 0.001(3)
c10 0.067(3) 0.061(2) 0.046(2) -0.0079(18) -0.0089(17) 0.0019(19)
c11 0.0525(19) 0.0377(17) 0.0463(19) -0.0044(15) -0.0071(16) 0.0026(16)
c12 0.051(2) 0.051(2) 0.052(2) 0.0029(18) -0.0139(17) -0.0019(17)
c13 0.052(2) 0.0380(17) 0.051(2) -0.0035(14) -0.0004(17) -0.0035(16)
c14 0.0468(18) 0.0323(15) 0.0399(17) -0.0013(13) 0.0006(15) 0.0020(14)
c15 0.0416(18) 0.0304(14) 0.0433(17) -0.0045(13) -0.0007(15) 0.0038(14)
c16 0.055(2) 0.0321(14) 0.0417(18) -0.0011(13) -0.0020(16) 0.0057(15)
c17 0.057(2) 0.0513(19) 0.0478(18) 0.0001(16) -0.0049(17) 0.0090(17)
c18 0.073(3) 0.068(2) 0.055(2) -0.013(2) -0.018(2) 0.014(2)
c19 0.110(4) 0.064(2) 0.046(2) -0.0023(19) -0.018(2) 0.016(2)
c20 0.107(4) 0.054(2) 0.046(2) 0.0050(17) 0.005(3) 0.014(2)
c21 0.079(3) 0.0391(18) 0.048(2) -0.0001(15) 0.0051(19) 0.0037(16)
c22 0.085(3) 0.058(2) 0.054(2) 0.0083(18) 0.019(2) -0.006(2)
c23 0.060(3) 0.045(2) 0.067(3) 0.0052(17) 0.012(2) -0.0097(17)

loop_
_atom_type_symbol
_atom_type_description
_atom_type_scat_dispersion_real
_atom_type_scat_dispersion_imag
_atom_type_scat_source
C C 0.0033 0.0016 'international tables vol c tables 4.2.6.8 and 6.1.1.4'
H H 0.0000 0.0000 'international tables vol c tables 4.2.6.8 and 6.1.1.4'
F F 0.0171 0.0103 'international tables vol c tables 4.2.6.8 and 6.1.1.4'
N N 0.0061 0.0033 'international tables vol c tables 4.2.6.8 and 6.1.1.4'
O O 0.0106 0.0060 'international tables vol c tables 4.2.6.8 and 6.1.1.4'

loop_
_geom_angle_atom_site_label_1
_geom_angle_atom_site_label_2
_geom_angle_atom_site_label_3
_geom_angle
_geom_angle_site_symmetry_1
_geom_angle_site_symmetry_3
_geom_angle_publ_flag
c7 n1 n2 113.6(2) . . ?
c7 n1 c15 127.8(3) . . ?
n2 n1 c15 118.6(2) . . ?
c6 n2 n1 114.4(2) . . ?
c6 n2 c4 110.6(2) . . ?
n1 n2 c4 118.1(2) . . ?
c6 o3 c5 109.2(3) . . ?
c13 o4 c12 117.7(2) . . ?
c2 c3 c4 113.3(3) . . ?
c2 c3 c1 111.0(3) . . ?
c4 c3 c1 109.5(4) . . ?
n2 c4 c5 101.1(3) . . ?
n2 c4 c3 113.0(3) . . ?
c5 c4 c3 112.9(3) . . ?
o3 c5 c4 106.3(3) . . ?
o2 c6 o3 123.8(3) . . ?
o2 c6 n2 127.1(3) . . ?
o3 c6 n2 108.8(3) . . ?
o1 c7 n1 122.3(3) . . ?
o1 c7 c8 116.1(3) . . ?
n1 c7 c8 121.6(3) . . ?
f2 c8 f1 107.0(3) . . ?
f2 c8 f3 106.0(4) . . ?
f1 c8 f3 105.5(3) . . ?
f2 c8 c7 114.9(3) . . ?
f1 c8 c7 111.6(3) . . ?
f3 c8 c7 111.1(3) . . ?
c9 c10 c11 123.8(4) . . ?
c10 c11 c12 109.9(3) . . ?
c10 c11 c15 116.1(3) . . ?
c12 c11 c15 110.3(3) . . ?
o4 c12 c11 112.4(3) . . ?
o4 c13 c14 125.0(3) . . ?
o4 c13 c23 112.9(3) . . ?
c14 c13 c23 122.1(3) . . ?
c13 c14 c16 117.7(3) . . ?
c13 c14 c15 119.9(3) . . ?
c16 c14 c15 122.3(3) . . ?
n1 c15 c14 111.4(2) . . ?
n1 c15 c11 114.1(2) . . ?
c14 c15 c11 109.5(2) . . ?
c21 c16 c17 117.4(3) . . ?
c21 c16 c14 120.1(3) . . ?
c17 c16 c14 122.5(3) . . ?
c18 c17 c16 121.0(3) . . ?
c17 c18 c19 120.6(4) . . ?
c20 c19 c18 120.1(4) . . ?
c19 c20 c21 120.4(4) . . ?
c20 c21 c16 120.6(4) . . ?
c20 c21 c22 120.8(4) . . ?
c16 c21 c22 118.6(3) . . ?
c23 c22 c21 121.4(4) . . ?
c22 c23 c13 120.1(4) . . ?

loop_
_geom_bond_atom_site_label_1
_geom_bond_atom_site_label_2
_geom_bond_distance
_geom_bond_site_symmetry_2
_geom_bond_publ_flag
n1 c7 1.361(4) . ?
n1 n2 1.406(3) . ?
n1 c15 1.494(3) . ?
n2 c6 1.399(4) . ?
n2 c4 1.487(4) . ?
o1 c7 1.221(4) . ?
o2 c6 1.191(4) . ?
o3 c6 1.345(4) . ?
o3 c5 1.447(5) . ?
o4 c13 1.368(4) . ?
o4 c12 1.431(4) . ?
f1 c8 1.281(4) . ?
f2 c8 1.275(4) . ?
f3 c8 1.297(4) . ?
c1 c3 1.533(5) . ?
c2 c3 1.502(6) . ?
c3 c4 1.528(5) . ?
c4 c5 1.510(5) . ?
c7 c8 1.531(5) . ?
c9 c10 1.301(5) . ?
c10 c11 1.494(5) . ?
c11 c12 1.519(4) . ?
c11 c15 1.536(4) . ?
c13 c14 1.372(4) . ?
c13 c23 1.412(5) . ?
c14 c16 1.442(4) . ?
c14 c15 1.508(4) . ?
c16 c21 1.409(4) . ?
c16 c17 1.415(5) . ?
c17 c18 1.375(5) . ?
c18 c19 1.392(6) . ?
c19 c20 1.365(6) . ?
c20 c21 1.404(5) . ?
c21 c22 1.420(5) . ?
c22 c23 1.340(5) . ?

loop_
_geom_torsion_atom_site_label_1
_geom_torsion_atom_site_label_2
_geom_torsion_atom_site_label_3
_geom_torsion_atom_site_label_4
_geom_torsion
_geom_torsion_site_symmetry_1
_geom_torsion_site_symmetry_2
_geom_torsion_site_symmetry_3
_geom_torsion_site_symmetry_4
_geom_torsion_publ_flag
c7 n1 n2 c6 -58.9(3) . . . . ?
c15 n1 n2 c6 118.3(3) . . . . ?
c7 n1 n2 c4 73.8(3) . . . . ?
c15 n1 n2 c4 -108.9(3) . . . . ?
c6 n2 c4 c5 3.9(4) . . . . ?
n1 n2 c4 c5 -130.4(3) . . . . ?
c6 n2 c4 c3 -117.0(3) . . . . ?
n1 n2 c4 c3 108.6(3) . . . . ?
c2 c3 c4 n2 58.6(4) . . . . ?
c1 c3 c4 n2 -176.8(3) . . . . ?
c2 c3 c4 c5 -55.4(4) . . . . ?
c1 c3 c4 c5 69.2(4) . . . . ?
c6 o3 c5 c4 20.7(4) . . . . ?
n2 c4 c5 o3 -14.1(4) . . . . ?
c3 c4 c5 o3 106.9(3) . . . . ?
c5 o3 c6 o2 166.0(4) . . . . ?
c5 o3 c6 n2 -18.3(4) . . . . ?
n1 n2 c6 o2 -39.6(5) . . . . ?
c4 n2 c6 o2 -175.8(4) . . . . ?
n1 n2 c6 o3 144.8(3) . . . . ?
c4 n2 c6 o3 8.7(4) . . . . ?
n2 n1 c7 o1 1.9(4) . . . . ?
c15 n1 c7 o1 -175.0(3) . . . . ?
n2 n1 c7 c8 -177.4(3) . . . . ?
c15 n1 c7 c8 5.6(5) . . . . ?
o1 c7 c8 f2 127.6(4) . . . . ?
n1 c7 c8 f2 -53.0(5) . . . . ?
o1 c7 c8 f1 5.5(5) . . . . ?
n1 c7 c8 f1 -175.2(3) . . . . ?
o1 c7 c8 f3 -112.0(4) . . . . ?
n1 c7 c8 f3 67.4(4) . . . . ?
c9 c10 c11 c12 108.4(4) . . . . ?
c9 c10 c11 c15 -125.6(4) . . . . ?
c13 o4 c12 c11 -34.2(4) . . . . ?
c10 c11 c12 o4 -173.7(3) . . . . ?
c15 c11 c12 o4 57.0(4) . . . . ?
c12 o4 c13 c14 4.6(4) . . . . ?
c12 o4 c13 c23 -175.8(3) . . . . ?
o4 c13 c14 c16 179.1(3) . . . . ?
c23 c13 c14 c16 -0.4(4) . . . . ?
o4 c13 c14 c15 1.5(4) . . . . ?
c23 c13 c14 c15 -178.0(3) . . . . ?
c7 n1 c15 c14 -137.9(3) . . . . ?
n2 n1 c15 c14 45.3(3) . . . . ?
c7 n1 c15 c11 97.4(3) . . . . ?
n2 n1 c15 c11 -79.4(3) . . . . ?
c13 c14 c15 n1 -105.4(3) . . . . ?
c16 c14 c15 n1 77.0(3) . . . . ?
c13 c14 c15 c11 21.7(4) . . . . ?
c16 c14 c15 c11 -155.8(3) . . . . ?
c10 c11 c15 n1 -49.3(4) . . . . ?
c12 c11 c15 n1 76.5(3) . . . . ?
c10 c11 c15 c14 -174.9(3) . . . . ?
c12 c11 c15 c14 -49.1(3) . . . . ?
c13 c14 c16 c21 1.1(4) . . . . ?
c15 c14 c16 c21 178.7(3) . . . . ?
c13 c14 c16 c17 179.3(3) . . . . ?
c15 c14 c16 c17 -3.1(4) . . . . ?
c21 c16 c17 c18 -0.7(4) . . . . ?
c14 c16 c17 c18 -178.9(3) . . . . ?
c16 c17 c18 c19 0.3(5) . . . . ?
c17 c18 c19 c20 0.1(6) . . . . ?
c18 c19 c20 c21 -0.1(6) . . . . ?
c19 c20 c21 c16 -0.4(5) . . . . ?
c19 c20 c21 c22 179.7(3) . . . . ?
c17 c16 c21 c20 0.7(4) . . . . ?
c14 c16 c21 c20 179.0(3) . . . . ?
c17 c16 c21 c22 -179.3(3) . . . . ?
c14 c16 c21 c22 -1.0(4) . . . . ?
c20 c21 c22 c23 -179.8(3) . . . . ?
c16 c21 c22 c23 0.3(5) . . . . ?
c21 c22 c23 c13 0.4(5) . . . . ?
o4 c13 c23 c22 -179.9(3) . . . . ?
c14 c13 c23 c22 -0.4(5) . . . . ?

loop_
_cod_related_entry_id
_cod_related_entry_database
_cod_related_entry_code
1 ChemSpider 30659039
